data_7035841
loop_
_publ_author_name
'Patel, Dipti'
'Wooles, Ashley'
'Cornish, Andrew D.'
'Steven, Lindsey'
'Davies, E. Stephen'
'Evans, David J.'
'McMaster, Jonathan'
'Lewis, William'
'Blake, Alexander J.'
'Liddle, Stephen T.'

_publ_section_title
;
 Synthesis and characterisation of halide, separated ion pair, and hydride
 cyclopentadienyl iron bis(diphenylphosphino)ethane derivatives.
;
_journal_issue 31
_journal_name_full 'Dalton transactions (Cambridge, England : 2003)'
_journal_page_first 14159
_journal_page_last 14177
_journal_paper_doi 10.1039/c5dt00704f
_journal_volume 44
_journal_year 2015
_chemical_formula_moiety 'C38 H42 Fe N P2, I'
_chemical_formula_sum 'C38 H42 Fe I N P2'
_chemical_formula_weight 757.42
_chemical_name_systematic
; 
 ? 
;
_space_group_IT_number 14
_symmetry_cell_setting monoclinic
_symmetry_space_group_name_Hall '-P 2yn'
_symmetry_space_group_name_H-M 'P 1 21/n 1'
_atom_sites_solution_hydrogens geom
_atom_sites_solution_primary direct
_atom_sites_solution_secondary difmap
_audit_creation_method 'enCIFer editing of SHELXL97 CIF output'
_audit_update_record
;
2015-05-11 deposited with the CCDC.
2015-07-07 downloaded from the CCDC.
;
_cell_angle_alpha 90.00
_cell_angle_beta 113.942(5)
_cell_angle_gamma 90.00
_cell_formula_units_Z 4
_cell_length_a 10.5222(11)
_cell_length_b 29.425(3)
_cell_length_c 11.9465(11)
_cell_measurement_reflns_used 13579
_cell_measurement_temperature 90(2)
_cell_measurement_theta_max 27.30
_cell_measurement_theta_min 2.29
_cell_volume 3380.6(6)
_computing_cell_refinement 'Bruker SAINT version 6.36A (Bruker, 2000)'
_computing_data_collection 'Bruker SMART version 5.625 (Bruker, 2001)'
_computing_data_reduction 'Bruker SAINT; SHELXTL (Sheldrick, 2008)'
_computing_molecular_graphics 'SHELXTL (Sheldrick, 2008)'
_computing_publication_material 'enCIFer(Allen et al., 2004); PLATON (Spek, 2009)'
_computing_structure_refinement 'SHELXL97 (Sheldrick, 2008)'
_computing_structure_solution 'SHELXTL (Sheldrick, 2008)'
_diffrn_ambient_temperature 90(2)
_diffrn_measured_fraction_theta_full 0.980
_diffrn_measured_fraction_theta_max 0.980
_diffrn_measurement_device_type 'Bruker SMART APEX CCD diffractometer'
_diffrn_measurement_method '\w rotation with narrow frames'
_diffrn_radiation_monochromator graphite
_diffrn_radiation_source 'sealed tube'
_diffrn_radiation_type MoK\a
_diffrn_radiation_wavelength 0.71073
_diffrn_reflns_av_R_equivalents 0.0659
_diffrn_reflns_av_sigmaI/netI 0.0607
_diffrn_reflns_limit_h_max 13
_diffrn_reflns_limit_h_min -10
_diffrn_reflns_limit_k_max 35
_diffrn_reflns_limit_k_min -37
_diffrn_reflns_limit_l_max 15
_diffrn_reflns_limit_l_min -15
_diffrn_reflns_number 25737
_diffrn_reflns_theta_full 27.35
_diffrn_reflns_theta_max 27.35
_diffrn_reflns_theta_min 1.99
_diffrn_standards_decay_% 0
_diffrn_standards_number 0
_exptl_absorpt_coefficient_mu 1.482
_exptl_absorpt_correction_T_max 0.746
_exptl_absorpt_correction_T_min 0.318
_exptl_absorpt_correction_type multi-scan
_exptl_absorpt_process_details 'SADABS 2007/2'
_exptl_crystal_colour RED
_exptl_crystal_density_diffrn 1.488
_exptl_crystal_density_method 'not measured'
_exptl_crystal_description PLATE
_exptl_crystal_F_000 1544
_exptl_crystal_size_max 0.22
_exptl_crystal_size_mid 0.12
_exptl_crystal_size_min 0.06
_refine_diff_density_max 2.128
_refine_diff_density_min -1.889
_refine_diff_density_rms 0.148
_refine_ls_extinction_method none
_refine_ls_goodness_of_fit_ref 1.083
_refine_ls_hydrogen_treatment constr
_refine_ls_matrix_type full
_refine_ls_number_parameters 394
_refine_ls_number_reflns 7498
_refine_ls_number_restraints 0
_refine_ls_restrained_S_all 1.083
_refine_ls_R_factor_all 0.0671
_refine_ls_R_factor_gt 0.0553
_refine_ls_shift/su_max 0.001
_refine_ls_shift/su_mean 0.000
_refine_ls_structure_factor_coef Fsqd
_refine_ls_weighting_details 'calc w=1/[\s^2^(Fo^2^)+(0.0763P)^2^+5.2486P] where P=(Fo^2^+2Fc^2^)/3'
_refine_ls_weighting_scheme calc
_refine_ls_wR_factor_gt 0.1383
_refine_ls_wR_factor_ref 0.1445
_reflns_number_gt 6269
_reflns_number_total 7498
_reflns_threshold_expression I>2\s(I)
_cod_data_source_file c5dt00704f2.cif
_cod_data_source_block 2SIP
_cod_depositor_comments
;
The following automatic conversions were performed:

'_symmetry_cell_setting' value 'Monoclinic' changed to 'monoclinic'
according to
/usr/data/users/saulius/crontab/automatic-downloads/rss-feeds/RSC/lib/dictionaries/cif_core.dic
dictionary named 'cif_core.dic' version 2.4.2 from 2011-04-26.

Automatic conversion script
Id: cif_fix_values 3271 2015-04-21 07:52:19Z andrius 

 Adding full bibliography for 7035824--7035849.cif.
;
_cod_original_sg_symbol_H-M 'P 21/n'
_cod_database_code 7035841

loop_
_symmetry_equiv_pos_as_xyz
'x, y, z'
'-x+1/2, y+1/2, -z+1/2'
'-x, -y, -z'
'x-1/2, -y-1/2, z-1/2'

loop_
_atom_site_label
_atom_site_type_symbol
_atom_site_fract_x
_atom_site_fract_y
_atom_site_fract_z
_atom_site_U_iso_or_equiv
_atom_site_adp_type
_atom_site_occupancy
_atom_site_symmetry_multiplicity
_atom_site_calc_flag
_atom_site_refinement_flags
I1 I 0.28107(3) 0.403791(9) 0.84334(3) 0.02735(11) Uani 1 1 d .
Fe1 Fe 0.09678(6) 0.613062(16) 0.80759(5) 0.01725(14) Uani 1 1 d .
P1 P 0.26167(11) 0.63526(3) 0.75073(9) 0.0180(2) Uani 1 1 d .
P2 P 0.19247(11) 0.65969(3) 0.96609(9) 0.0181(2) Uani 1 1 d .
N1 N 0.2192(4) 0.56841(10) 0.9093(3) 0.0194(7) Uani 1 1 d .
C1 C 0.4110(4) 0.65269(13) 0.8909(4) 0.0219(8) Uani 1 1 d .
H1A H 0.4624 0.6253 0.9339 0.026 Uiso 1 1 calc R
H1B H 0.4749 0.6715 0.8682 0.026 Uiso 1 1 calc R
C2 C 0.3648(5) 0.67958(12) 0.9765(4) 0.0223(8) Uani 1 1 d .
H2A H 0.3590 0.7122 0.9548 0.027 Uiso 1 1 calc R
H2B H 0.4346 0.6761 1.0617 0.027 Uiso 1 1 calc R
C3 C 0.3489(5) 0.59322(12) 0.6923(4) 0.0208(8) Uani 1 1 d .
C4 C 0.3113(5) 0.54745(12) 0.6830(4) 0.0218(8) Uani 1 1 d .
H4 H 0.2334 0.5381 0.6982 0.026 Uiso 1 1 calc R
C5 C 0.3894(5) 0.51549(13) 0.6510(4) 0.0265(9) Uani 1 1 d .
H5 H 0.3633 0.4844 0.6434 0.032 Uiso 1 1 calc R
C6 C 0.5030(5) 0.52869(13) 0.6305(4) 0.0259(9) Uani 1 1 d .
H6 H 0.5562 0.5065 0.6108 0.031 Uiso 1 1 calc R
C7 C 0.5413(5) 0.57409(14) 0.6383(4) 0.0242(9) Uani 1 1 d .
H7 H 0.6193 0.5832 0.6228 0.029 Uiso 1 1 calc R
C8 C 0.4628(5) 0.60609(13) 0.6694(4) 0.0217(8) Uani 1 1 d .
H8 H 0.4880 0.6373 0.6749 0.026 Uiso 1 1 calc R
C9 C 0.2339(5) 0.68196(13) 0.6427(4) 0.0231(9) Uani 1 1 d .
C10 C 0.1830(5) 0.67268(14) 0.5183(4) 0.0273(9) Uani 1 1 d .
H10 H 0.1710 0.6420 0.4911 0.033 Uiso 1 1 calc R
C11 C 0.1492(6) 0.70773(17) 0.4324(5) 0.0374(12) Uani 1 1 d .
H11 H 0.1116 0.7010 0.3473 0.045 Uiso 1 1 calc R
C12 C 0.1709(6) 0.75241(17) 0.4723(5) 0.0407(13) Uani 1 1 d .
H12 H 0.1487 0.7764 0.4142 0.049 Uiso 1 1 calc R
C13 C 0.2241(6) 0.76238(15) 0.5950(5) 0.0379(12) Uani 1 1 d .
H13 H 0.2391 0.7931 0.6215 0.045 Uiso 1 1 calc R
C14 C 0.2563(5) 0.72726(14) 0.6810(4) 0.0294(10) Uani 1 1 d .
H14 H 0.2936 0.7342 0.7659 0.035 Uiso 1 1 calc R
C15 C 0.2268(4) 0.63273(12) 1.1136(4) 0.0193(8) Uani 1 1 d .
C16 C 0.1154(5) 0.62435(12) 1.1460(4) 0.0231(9) Uani 1 1 d .
H16 H 0.0247 0.6343 1.0937 0.028 Uiso 1 1 calc R
C17 C 0.1361(5) 0.60158(13) 1.2544(4) 0.0236(9) Uani 1 1 d .
H17 H 0.0600 0.5963 1.2762 0.028 Uiso 1 1 calc R
C18 C 0.2687(5) 0.58666(13) 1.3304(4) 0.0249(9) Uani 1 1 d .
H18 H 0.2836 0.5714 1.4047 0.030 Uiso 1 1 calc R
C19 C 0.3783(5) 0.59407(12) 1.2977(4) 0.0250(9) Uani 1 1 d .
H19 H 0.4686 0.5836 1.3496 0.030 Uiso 1 1 calc R
C20 C 0.3582(5) 0.61669(12) 1.1894(4) 0.0205(8) Uani 1 1 d .
H20 H 0.4343 0.6212 1.1672 0.025 Uiso 1 1 calc R
C21 C 0.1130(4) 0.71421(12) 0.9742(4) 0.0201(8) Uani 1 1 d .
C22 C 0.0666(5) 0.74090(13) 0.8683(4) 0.0251(9) Uani 1 1 d .
H22 H 0.0755 0.7300 0.7970 0.030 Uiso 1 1 calc R
C23 C 0.0075(5) 0.78334(14) 0.8670(4) 0.0282(10) Uani 1 1 d .
H23 H -0.0231 0.8014 0.7950 0.034 Uiso 1 1 calc R
C24 C -0.0068(5) 0.79915(13) 0.9699(4) 0.0264(9) Uani 1 1 d .
H24 H -0.0481 0.8280 0.9685 0.032 Uiso 1 1 calc R
C25 C 0.0392(5) 0.77297(13) 1.0754(4) 0.0252(9) Uani 1 1 d .
H25 H 0.0289 0.7838 1.1462 0.030 Uiso 1 1 calc R
C26 C 0.1006(5) 0.73075(12) 1.0779(4) 0.0228(9) Uani 1 1 d .
H26 H 0.1340 0.7133 1.1510 0.027 Uiso 1 1 calc R
C27 C -0.0810(4) 0.58132(13) 0.8090(4) 0.0221(8) Uani 1 1 d .
C28 C -0.0469(5) 0.56099(13) 0.7159(4) 0.0248(9) Uani 1 1 d .
C29 C -0.0523(5) 0.59517(13) 0.6316(4) 0.0230(9) Uani 1 1 d .
C30 C -0.0899(4) 0.63725(13) 0.6703(4) 0.0223(8) Uani 1 1 d .
C31 C -0.1122(4) 0.62791(13) 0.7776(4) 0.0216(8) Uani 1 1 d .
C32 C -0.0974(5) 0.55553(14) 0.9101(4) 0.0299(10) Uani 1 1 d .
H32A H -0.0055 0.5483 0.9736 0.045 Uiso 1 1 calc R
H32B H -0.1484 0.5273 0.8775 0.045 Uiso 1 1 calc R
H32C H -0.1492 0.5741 0.9456 0.045 Uiso 1 1 calc R
C33 C -0.0218(5) 0.51139(14) 0.7056(5) 0.0324(11) Uani 1 1 d .
H33A H 0.0234 0.5071 0.6491 0.049 Uiso 1 1 calc R
H33B H -0.1108 0.4951 0.6746 0.049 Uiso 1 1 calc R
H33C H 0.0383 0.4995 0.7865 0.049 Uiso 1 1 calc R
C34 C -0.0453(5) 0.58717(16) 0.5094(4) 0.0307(10) Uani 1 1 d .
H34A H -0.0460 0.6164 0.4700 0.046 Uiso 1 1 calc R
H34B H -0.1259 0.5691 0.4570 0.046 Uiso 1 1 calc R
H34C H 0.0403 0.5707 0.5218 0.046 Uiso 1 1 calc R
C35 C -0.1264(5) 0.68033(14) 0.5958(4) 0.0288(10) Uani 1 1 d .
H35A H -0.1439 0.7047 0.6437 0.043 Uiso 1 1 calc R
H35B H -0.2100 0.6753 0.5206 0.043 Uiso 1 1 calc R
H35C H -0.0490 0.6890 0.5745 0.043 Uiso 1 1 calc R
C36 C -0.1787(5) 0.65945(14) 0.8372(4) 0.0271(9) Uani 1 1 d .
H36A H -0.1444 0.6524 0.9247 0.041 Uiso 1 1 calc R
H36B H -0.2799 0.6556 0.7989 0.041 Uiso 1 1 calc R
H36C H -0.1552 0.6909 0.8269 0.041 Uiso 1 1 calc R
C37 C 0.2904(4) 0.54245(12) 0.9760(4) 0.0198(8) Uani 1 1 d .
C38 C 0.3833(5) 0.51094(13) 1.0668(4) 0.0253(9) Uani 1 1 d .
H38A H 0.3568 0.5089 1.1363 0.038 Uiso 1 1 calc R
H38B H 0.4792 0.5219 1.0953 0.038 Uiso 1 1 calc R
H38C H 0.3763 0.4808 1.0297 0.038 Uiso 1 1 calc R

loop_
_atom_site_aniso_label
_atom_site_aniso_U_11
_atom_site_aniso_U_22
_atom_site_aniso_U_33
_atom_site_aniso_U_23
_atom_site_aniso_U_13
_atom_site_aniso_U_12
I1 0.02339(17) 0.02133(15) 0.03091(17) 0.00079(9) 0.00439(13) 0.00153(10)
Fe1 0.0181(3) 0.0092(2) 0.0209(3) -0.00010(18) 0.0042(2) -0.0003(2)
P1 0.0207(5) 0.0092(4) 0.0217(5) 0.0010(3) 0.0061(4) 0.0006(4)
P2 0.0196(5) 0.0102(4) 0.0219(5) -0.0008(3) 0.0057(4) 0.0003(4)
N1 0.0207(17) 0.0133(14) 0.0234(16) -0.0021(12) 0.0083(15) -0.0036(13)
C1 0.020(2) 0.0156(17) 0.028(2) -0.0009(14) 0.0077(18) -0.0018(15)
C2 0.023(2) 0.0131(16) 0.027(2) -0.0024(14) 0.0068(17) -0.0048(15)
C3 0.022(2) 0.0128(16) 0.0239(19) 0.0008(13) 0.0059(17) 0.0036(14)
C4 0.026(2) 0.0148(16) 0.0229(19) -0.0018(14) 0.0078(17) -0.0002(16)
C5 0.033(2) 0.0150(17) 0.027(2) -0.0004(14) 0.0073(19) 0.0037(17)
C6 0.031(2) 0.0200(18) 0.0205(19) -0.0004(14) 0.0047(18) 0.0101(17)
C7 0.022(2) 0.027(2) 0.0203(19) 0.0007(15) 0.0055(17) 0.0048(17)
C8 0.023(2) 0.0150(16) 0.025(2) 0.0000(14) 0.0078(18) -0.0007(15)
C9 0.024(2) 0.0128(17) 0.032(2) 0.0056(14) 0.0116(19) 0.0037(15)
C10 0.029(2) 0.0201(18) 0.032(2) 0.0075(16) 0.012(2) 0.0077(17)
C11 0.039(3) 0.039(3) 0.035(2) 0.018(2) 0.017(2) 0.013(2)
C12 0.043(3) 0.033(2) 0.057(3) 0.028(2) 0.032(3) 0.022(2)
C13 0.045(3) 0.0166(19) 0.063(3) 0.010(2) 0.032(3) 0.0073(19)
C14 0.039(3) 0.0150(18) 0.040(2) 0.0055(16) 0.022(2) 0.0043(18)
C15 0.025(2) 0.0117(15) 0.0190(18) -0.0026(13) 0.0068(16) 0.0000(14)
C16 0.023(2) 0.0117(15) 0.028(2) 0.0001(14) 0.0033(17) 0.0013(15)
C17 0.027(2) 0.0171(17) 0.023(2) -0.0001(14) 0.0072(18) -0.0027(16)
C18 0.032(2) 0.0151(17) 0.0206(19) 0.0019(14) 0.0037(18) -0.0016(16)
C19 0.024(2) 0.0137(17) 0.026(2) -0.0013(14) -0.0014(18) 0.0027(15)
C20 0.023(2) 0.0134(16) 0.0228(19) -0.0036(13) 0.0074(17) 0.0003(15)
C21 0.0187(19) 0.0120(15) 0.026(2) -0.0024(13) 0.0058(17) -0.0013(14)
C22 0.028(2) 0.0176(17) 0.027(2) -0.0011(15) 0.0081(19) 0.0014(16)
C23 0.029(2) 0.0183(18) 0.032(2) 0.0053(16) 0.0068(19) 0.0049(17)
C24 0.026(2) 0.0116(16) 0.041(2) 0.0002(15) 0.012(2) 0.0037(15)
C25 0.029(2) 0.0151(17) 0.032(2) -0.0039(15) 0.0129(19) -0.0001(16)
C26 0.024(2) 0.0129(16) 0.030(2) -0.0002(14) 0.0095(18) -0.0011(15)
C27 0.018(2) 0.0162(17) 0.028(2) -0.0010(15) 0.0050(17) -0.0031(15)
C28 0.021(2) 0.0160(17) 0.032(2) -0.0063(15) 0.0050(18) -0.0060(16)
C29 0.019(2) 0.0218(19) 0.0210(19) -0.0031(14) 0.0010(17) -0.0019(15)
C30 0.0166(19) 0.0205(18) 0.024(2) -0.0002(15) 0.0026(17) -0.0005(15)
C31 0.020(2) 0.0186(17) 0.0216(19) -0.0009(14) 0.0031(17) -0.0025(15)
C32 0.030(2) 0.0201(19) 0.038(2) 0.0033(17) 0.012(2) -0.0067(17)
C33 0.034(3) 0.0161(18) 0.041(3) -0.0069(17) 0.010(2) -0.0063(18)
C34 0.030(3) 0.033(2) 0.026(2) -0.0069(17) 0.008(2) -0.0024(19)
C35 0.026(2) 0.028(2) 0.026(2) 0.0071(16) 0.0044(19) 0.0069(18)
C36 0.021(2) 0.0206(18) 0.035(2) -0.0019(16) 0.0067(19) 0.0022(17)
C37 0.023(2) 0.0124(16) 0.0223(19) -0.0032(14) 0.0078(17) -0.0039(15)
C38 0.025(2) 0.0169(17) 0.031(2) 0.0052(15) 0.0078(19) 0.0042(16)

loop_
_atom_type_symbol
_atom_type_description
_atom_type_scat_dispersion_real
_atom_type_scat_dispersion_imag
_atom_type_scat_source
C C 0.0033 0.0016 'International Tables Vol C Tables 4.2.6.8 and 6.1.1.4'
H H 0.0000 0.0000 'International Tables Vol C Tables 4.2.6.8 and 6.1.1.4'
P P 0.1023 0.0942 'International Tables Vol C Tables 4.2.6.8 and 6.1.1.4'
Fe Fe 0.3463 0.8444 'International Tables Vol C Tables 4.2.6.8 and 6.1.1.4'
I I -0.4742 1.8119 'International Tables Vol C Tables 4.2.6.8 and 6.1.1.4'
N N 0.0061 0.0033 'International Tables Vol C Tables 4.2.6.8 and 6.1.1.4'

loop_
_geom_angle_atom_site_label_1
_geom_angle_atom_site_label_2
_geom_angle_atom_site_label_3
_geom_angle
N1 Fe1 C27 93.58(15)
N1 Fe1 C30 155.46(15)
C27 Fe1 C30 66.68(16)
N1 Fe1 C29 120.09(14)
C27 Fe1 C29 65.99(17)
C30 Fe1 C29 39.63(15)
N1 Fe1 C28 89.26(15)
C27 Fe1 C28 39.67(17)
C30 Fe1 C28 66.28(16)
C29 Fe1 C28 38.82(16)
N1 Fe1 C31 129.67(16)
C27 Fe1 C31 39.43(15)
C30 Fe1 C31 39.22(16)
C29 Fe1 C31 65.44(17)
C28 Fe1 C31 65.73(16)
N1 Fe1 P1 89.30(11)
C27 Fe1 P1 162.01(12)
C30 Fe1 P1 105.17(13)
C29 Fe1 P1 97.28(13)
C28 Fe1 P1 122.76(13)
C31 Fe1 P1 141.03(11)
N1 Fe1 P2 85.79(10)
C27 Fe1 P2 111.43(12)
C30 Fe1 P2 114.31(11)
C29 Fe1 P2 153.77(11)
C28 Fe1 P2 150.32(13)
C31 Fe1 P2 95.55(11)
P1 Fe1 P2 86.47(4)
C9 P1 C3 101.51(19)
C9 P1 C1 105.40(19)
C3 P1 C1 99.16(19)
C9 P1 Fe1 121.38(15)
C3 P1 Fe1 119.63(14)
C1 P1 Fe1 106.85(15)
C21 P2 C15 104.17(18)
C21 P2 C2 100.07(18)
C15 P2 C2 105.41(19)
C21 P2 Fe1 121.87(13)
C15 P2 Fe1 113.41(12)
C2 P2 Fe1 110.07(13)
C37 N1 Fe1 175.8(3)
C2 C1 P1 111.6(3)
C2 C1 H1A 109.3
P1 C1 H1A 109.3
C2 C1 H1B 109.3
P1 C1 H1B 109.3
H1A C1 H1B 108.0
C1 C2 P2 111.1(3)
C1 C2 H2A 109.4
P2 C2 H2A 109.4
C1 C2 H2B 109.4
P2 C2 H2B 109.4
H2A C2 H2B 108.0
C8 C3 C4 119.2(4)
C8 C3 P1 119.7(3)
C4 C3 P1 120.7(3)
C3 C4 C5 119.5(4)
C3 C4 H4 120.3
C5 C4 H4 120.3
C6 C5 C4 120.6(4)
C6 C5 H5 119.7
C4 C5 H5 119.7
C5 C6 C7 120.8(4)
C5 C6 H6 119.6
C7 C6 H6 119.6
C6 C7 C8 118.6(4)
C6 C7 H7 120.7
C8 C7 H7 120.7
C3 C8 C7 121.3(4)
C3 C8 H8 119.3
C7 C8 H8 119.3
C10 C9 C14 118.6(4)
C10 C9 P1 119.4(3)
C14 C9 P1 121.9(3)
C9 C10 C11 121.0(4)
C9 C10 H10 119.5
C11 C10 H10 119.5
C12 C11 C10 119.4(5)
C12 C11 H11 120.3
C10 C11 H11 120.3
C13 C12 C11 120.6(4)
C13 C12 H12 119.7
C11 C12 H12 119.7
C12 C13 C14 119.9(4)
C12 C13 H13 120.0
C14 C13 H13 120.0
C9 C14 C13 120.4(4)
C9 C14 H14 119.8
C13 C14 H14 119.8
C20 C15 C16 118.9(4)
C20 C15 P2 122.0(3)
C16 C15 P2 118.9(3)
C17 C16 C15 120.7(4)
C17 C16 H16 119.7
C15 C16 H16 119.7
C18 C17 C16 119.7(4)
C18 C17 H17 120.2
C16 C17 H17 120.2
C19 C18 C17 119.9(4)
C19 C18 H18 120.0
C17 C18 H18 120.0
C18 C19 C20 120.6(4)
C18 C19 H19 119.7
C20 C19 H19 119.7
C15 C20 C19 120.2(4)
C15 C20 H20 119.9
C19 C20 H20 119.9
C26 C21 C22 119.1(4)
C26 C21 P2 124.5(3)
C22 C21 P2 116.3(3)
C23 C22 C21 120.3(4)
C23 C22 H22 119.8
C21 C22 H22 119.8
C24 C23 C22 120.1(4)
C24 C23 H23 119.9
C22 C23 H23 119.9
C23 C24 C25 120.0(4)
C23 C24 H24 120.0
C25 C24 H24 120.0
C24 C25 C26 120.1(4)
C24 C25 H25 119.9
C26 C25 H25 119.9
C21 C26 C25 120.3(4)
C21 C26 H26 119.8
C25 C26 H26 119.8
C31 C27 C28 107.5(4)
C31 C27 C32 127.7(4)
C28 C27 C32 124.3(4)
C31 C27 Fe1 71.3(2)
C28 C27 Fe1 71.0(2)
C32 C27 Fe1 129.0(3)
C29 C28 C27 107.9(3)
C29 C28 C33 126.5(4)
C27 C28 C33 125.4(4)
C29 C28 Fe1 70.5(2)
C27 C28 Fe1 69.3(2)
C33 C28 Fe1 129.4(3)
C28 C29 C30 108.9(4)
C28 C29 C34 125.2(4)
C30 C29 C34 125.1(4)
C28 C29 Fe1 70.7(2)
C30 C29 Fe1 69.8(2)
C34 C29 Fe1 133.8(3)
C31 C30 C29 107.0(4)
C31 C30 C35 126.9(4)
C29 C30 C35 125.1(4)
C31 C30 Fe1 71.1(2)
C29 C30 Fe1 70.5(2)
C35 C30 Fe1 132.7(3)
C30 C31 C27 108.6(4)
C30 C31 C36 125.9(4)
C27 C31 C36 124.8(4)
C30 C31 Fe1 69.7(2)
C27 C31 Fe1 69.2(2)
C36 C31 Fe1 134.1(3)
C27 C32 H32A 109.5
C27 C32 H32B 109.5
H32A C32 H32B 109.5
C27 C32 H32C 109.5
H32A C32 H32C 109.5
H32B C32 H32C 109.5
C28 C33 H33A 109.5
C28 C33 H33B 109.5
H33A C33 H33B 109.5
C28 C33 H33C 109.5
H33A C33 H33C 109.5
H33B C33 H33C 109.5
C29 C34 H34A 109.5
C29 C34 H34B 109.5
H34A C34 H34B 109.5
C29 C34 H34C 109.5
H34A C34 H34C 109.5
H34B C34 H34C 109.5
C30 C35 H35A 109.5
C30 C35 H35B 109.5
H35A C35 H35B 109.5
C30 C35 H35C 109.5
H35A C35 H35C 109.5
H35B C35 H35C 109.5
C31 C36 H36A 109.5
C31 C36 H36B 109.5
H36A C36 H36B 109.5
C31 C36 H36C 109.5
H36A C36 H36C 109.5
H36B C36 H36C 109.5
N1 C37 C38 176.9(4)
C37 C38 H38A 109.5
C37 C38 H38B 109.5
H38A C38 H38B 109.5
C37 C38 H38C 109.5
H38A C38 H38C 109.5
H38B C38 H38C 109.5

loop_
_geom_bond_atom_site_label_1
_geom_bond_atom_site_label_2
_geom_bond_distance
Fe1 N1 1.896(3)
Fe1 C27 2.097(4)
Fe1 C30 2.107(4)
Fe1 C29 2.117(4)
Fe1 C28 2.119(4)
Fe1 C31 2.125(4)
Fe1 P1 2.2034(13)
Fe1 P2 2.2214(11)
P1 C9 1.826(4)
P1 C3 1.839(4)
P1 C1 1.843(4)
P2 C21 1.830(4)
P2 C15 1.830(4)
P2 C2 1.861(5)
N1 C37 1.137(5)
C1 C2 1.520(6)
C1 H1A 0.9900
C1 H1B 0.9900
C2 H2A 0.9900
C2 H2B 0.9900
C3 C8 1.386(6)
C3 C4 1.395(5)
C4 C5 1.400(6)
C4 H4 0.9500
C5 C6 1.370(7)
C5 H5 0.9500
C6 C7 1.388(6)
C6 H6 0.9500
C7 C8 1.399(6)
C7 H7 0.9500
C8 H8 0.9500
C9 C10 1.387(6)
C9 C14 1.398(6)
C10 C11 1.395(6)
C10 H10 0.9500
C11 C12 1.385(8)
C11 H11 0.9500
C12 C13 1.372(8)
C12 H12 0.9500
C13 C14 1.398(6)
C13 H13 0.9500
C14 H14 0.9500
C15 C20 1.391(6)
C15 C16 1.398(6)
C16 C17 1.394(6)
C16 H16 0.9500
C17 C18 1.392(6)
C17 H17 0.9500
C18 C19 1.376(7)
C18 H18 0.9500
C19 C20 1.393(6)
C19 H19 0.9500
C20 H20 0.9500
C21 C26 1.385(6)
C21 C22 1.398(6)
C22 C23 1.393(6)
C22 H22 0.9500
C23 C24 1.379(7)
C23 H23 0.9500
C24 C25 1.386(6)
C24 H24 0.9500
C25 C26 1.395(5)
C25 H25 0.9500
C26 H26 0.9500
C27 C31 1.424(5)
C27 C28 1.431(6)
C27 C32 1.495(6)
C28 C29 1.408(6)
C28 C33 1.497(5)
C29 C30 1.432(6)
C29 C34 1.510(6)
C30 C31 1.420(6)
C30 C35 1.506(5)
C31 C36 1.505(6)
C32 H32A 0.9800
C32 H32B 0.9800
C32 H32C 0.9800
C33 H33A 0.9800
C33 H33B 0.9800
C33 H33C 0.9800
C34 H34A 0.9800
C34 H34B 0.9800
C34 H34C 0.9800
C35 H35A 0.9800
C35 H35B 0.9800
C35 H35C 0.9800
C36 H36A 0.9800
C36 H36B 0.9800
C36 H36C 0.9800
C37 C38 1.460(5)
C38 H38A 0.9800
C38 H38B 0.9800
C38 H38C 0.9800

loop_
_geom_torsion_atom_site_label_1
_geom_torsion_atom_site_label_2
_geom_torsion_atom_site_label_3
_geom_torsion_atom_site_label_4
_geom_torsion
N1 Fe1 P1 C9 -179.66(19)
C27 Fe1 P1 C9 80.9(4)
C30 Fe1 P1 C9 20.4(2)
C29 Fe1 P1 C9 60.1(2)
C28 Fe1 P1 C9 91.7(2)
C31 Fe1 P1 C9 0.6(2)
P2 Fe1 P1 C9 -93.83(17)
N1 Fe1 P1 C3 52.33(18)
C27 Fe1 P1 C3 -47.2(4)
C30 Fe1 P1 C3 -107.60(19)
C29 Fe1 P1 C3 -67.93(19)
C28 Fe1 P1 C3 -36.3(2)
C31 Fe1 P1 C3 -127.4(2)
P2 Fe1 P1 C3 138.15(16)
N1 Fe1 P1 C1 -59.00(16)
C27 Fe1 P1 C1 -158.5(4)
C30 Fe1 P1 C1 141.08(17)
C29 Fe1 P1 C1 -179.26(17)
C28 Fe1 P1 C1 -147.66(19)
C31 Fe1 P1 C1 121.3(2)
P2 Fe1 P1 C1 26.83(13)
N1 Fe1 P2 C21 -165.2(2)
C27 Fe1 P2 C21 -73.0(2)
C30 Fe1 P2 C21 0.2(2)
C29 Fe1 P2 C21 5.9(4)
C28 Fe1 P2 C21 -84.1(3)
C31 Fe1 P2 C21 -35.7(2)
P1 Fe1 P2 C21 105.25(17)
N1 Fe1 P2 C15 -39.51(19)
C27 Fe1 P2 C15 52.7(2)
C30 Fe1 P2 C15 125.9(2)
C29 Fe1 P2 C15 131.6(3)
C28 Fe1 P2 C15 41.5(3)
C31 Fe1 P2 C15 89.98(19)
P1 Fe1 P2 C15 -129.07(16)
N1 Fe1 P2 C2 78.30(17)
C27 Fe1 P2 C2 170.50(18)
C30 Fe1 P2 C2 -116.32(19)
C29 Fe1 P2 C2 -110.6(3)
C28 Fe1 P2 C2 159.4(3)
C31 Fe1 P2 C2 -152.21(17)
P1 Fe1 P2 C2 -11.26(14)
C9 P1 C1 C2 88.9(3)
C3 P1 C1 C2 -166.4(3)
Fe1 P1 C1 C2 -41.5(3)
P1 C1 C2 P2 32.8(3)
C21 P2 C2 C1 -140.3(3)
C15 P2 C2 C1 111.8(3)
Fe1 P2 C2 C1 -10.8(3)
C9 P1 C3 C8 50.5(4)
C1 P1 C3 C8 -57.4(4)
Fe1 P1 C3 C8 -172.8(3)
C9 P1 C3 C4 -136.3(3)
C1 P1 C3 C4 115.8(4)
Fe1 P1 C3 C4 0.3(4)
C8 C3 C4 C5 0.2(6)
P1 C3 C4 C5 -173.1(3)
C3 C4 C5 C6 0.9(6)
C4 C5 C6 C7 -1.5(6)
C5 C6 C7 C8 1.0(6)
C4 C3 C8 C7 -0.6(6)
P1 C3 C8 C7 172.7(3)
C6 C7 C8 C3 0.1(6)
C3 P1 C9 C10 45.2(4)
C1 P1 C9 C10 148.1(4)
Fe1 P1 C9 C10 -90.5(4)
C3 P1 C9 C14 -137.8(4)
C1 P1 C9 C14 -34.9(4)
Fe1 P1 C9 C14 86.5(4)
C14 C9 C10 C11 -2.7(7)
P1 C9 C10 C11 174.4(4)
C9 C10 C11 C12 2.0(8)
C10 C11 C12 C13 -0.5(8)
C11 C12 C13 C14 -0.3(8)
C10 C9 C14 C13 1.8(7)
P1 C9 C14 C13 -175.2(4)
C12 C13 C14 C9 -0.3(8)
C21 P2 C15 C20 -126.4(3)
C2 P2 C15 C20 -21.5(3)
Fe1 P2 C15 C20 99.0(3)
C21 P2 C15 C16 59.5(3)
C2 P2 C15 C16 164.4(3)
Fe1 P2 C15 C16 -75.2(3)
C20 C15 C16 C17 2.0(5)
P2 C15 C16 C17 176.4(3)
C15 C16 C17 C18 -0.6(6)
C16 C17 C18 C19 -0.6(6)
C17 C18 C19 C20 0.4(6)
C16 C15 C20 C19 -2.2(5)
P2 C15 C20 C19 -176.3(3)
C18 C19 C20 C15 1.0(6)
C15 P2 C21 C26 6.5(4)
C2 P2 C21 C26 -102.4(4)
Fe1 P2 C21 C26 136.2(3)
C15 P2 C21 C22 -175.7(3)
C2 P2 C21 C22 75.5(4)
Fe1 P2 C21 C22 -45.9(4)
C26 C21 C22 C23 -0.7(7)
P2 C21 C22 C23 -178.6(4)
C21 C22 C23 C24 -0.5(7)
C22 C23 C24 C25 0.7(7)
C23 C24 C25 C26 0.4(7)
C22 C21 C26 C25 1.7(6)
P2 C21 C26 C25 179.5(3)
C24 C25 C26 C21 -1.6(7)
N1 Fe1 C27 C31 158.6(2)
C30 Fe1 C27 C31 -36.5(2)
C29 Fe1 C27 C31 -79.9(2)
C28 Fe1 C27 C31 -116.9(3)
P1 Fe1 C27 C31 -102.6(4)
P2 Fe1 C27 C31 71.7(2)
N1 Fe1 C27 C28 -84.5(2)
C30 Fe1 C27 C28 80.4(3)
C29 Fe1 C27 C28 37.0(2)
C31 Fe1 C27 C28 116.9(3)
P1 Fe1 C27 C28 14.3(5)
P2 Fe1 C27 C28 -171.4(2)
N1 Fe1 C27 C32 34.7(4)
C30 Fe1 C27 C32 -160.4(4)
C29 Fe1 C27 C32 156.2(4)
C28 Fe1 C27 C32 119.2(5)
C31 Fe1 C27 C32 -123.9(5)
P1 Fe1 C27 C32 133.5(4)
P2 Fe1 C27 C32 -52.2(4)
C31 C27 C28 C29 2.1(5)
C32 C27 C28 C29 175.0(4)
Fe1 C27 C28 C29 -60.2(3)
C31 C27 C28 C33 -173.3(4)
C32 C27 C28 C33 -0.4(7)
Fe1 C27 C28 C33 124.3(4)
C31 C27 C28 Fe1 62.4(3)
C32 C27 C28 Fe1 -124.8(4)
N1 Fe1 C28 C29 -144.7(3)
C27 Fe1 C28 C29 118.8(4)
C30 Fe1 C28 C29 37.3(3)
C31 Fe1 C28 C29 80.4(3)
P1 Fe1 C28 C29 -56.0(3)
P2 Fe1 C28 C29 135.2(3)
N1 Fe1 C28 C27 96.5(2)
C30 Fe1 C28 C27 -81.5(3)
C29 Fe1 C28 C27 -118.8(4)
C31 Fe1 C28 C27 -38.4(2)
P1 Fe1 C28 C27 -174.79(19)
P2 Fe1 C28 C27 16.4(4)
N1 Fe1 C28 C33 -22.9(4)
C27 Fe1 C28 C33 -119.4(5)
C30 Fe1 C28 C33 159.0(5)
C29 Fe1 C28 C33 121.8(6)
C31 Fe1 C28 C33 -157.9(5)
P1 Fe1 C28 C33 65.8(5)
P2 Fe1 C28 C33 -103.1(5)
C27 C28 C29 C30 -0.1(5)
C33 C28 C29 C30 175.3(4)
Fe1 C28 C29 C30 -59.6(3)
C27 C28 C29 C34 -170.0(4)
C33 C28 C29 C34 5.4(7)
Fe1 C28 C29 C34 130.5(5)
C27 C28 C29 Fe1 59.5(3)
C33 C28 C29 Fe1 -125.1(5)
N1 Fe1 C29 C28 41.9(3)
C27 Fe1 C29 C28 -37.8(3)
C30 Fe1 C29 C28 -119.6(4)
C31 Fe1 C29 C28 -81.2(3)
P1 Fe1 C29 C28 135.3(2)
P2 Fe1 C29 C28 -127.8(3)
N1 Fe1 C29 C30 161.5(2)
C27 Fe1 C29 C30 81.9(3)
C28 Fe1 C29 C30 119.6(4)
C31 Fe1 C29 C30 38.4(2)
P1 Fe1 C29 C30 -105.0(2)
P2 Fe1 C29 C30 -8.2(5)
N1 Fe1 C29 C34 -78.7(4)
C27 Fe1 C29 C34 -158.4(4)
C30 Fe1 C29 C34 119.7(5)
C28 Fe1 C29 C34 -120.7(5)
C31 Fe1 C29 C34 158.1(4)
P1 Fe1 C29 C34 14.7(4)
P2 Fe1 C29 C34 111.5(4)
C28 C29 C30 C31 -2.0(5)
C34 C29 C30 C31 167.9(4)
Fe1 C29 C30 C31 -62.1(3)
C28 C29 C30 C35 -170.8(4)
C34 C29 C30 C35 -0.9(7)
Fe1 C29 C30 C35 129.1(4)
C28 C29 C30 Fe1 60.1(3)
C34 C29 C30 Fe1 -130.0(5)
N1 Fe1 C30 C31 75.4(5)
C27 Fe1 C30 C31 36.7(2)
C29 Fe1 C30 C31 116.6(3)
C28 Fe1 C30 C31 80.1(2)
P1 Fe1 C30 C31 -160.33(19)
P2 Fe1 C30 C31 -67.3(2)
N1 Fe1 C30 C29 -41.3(5)
C27 Fe1 C30 C29 -80.0(3)
C28 Fe1 C30 C29 -36.5(3)
C31 Fe1 C30 C29 -116.6(3)
P1 Fe1 C30 C29 83.0(2)
P2 Fe1 C30 C29 176.0(2)
N1 Fe1 C30 C35 -161.5(4)
C27 Fe1 C30 C35 159.8(5)
C29 Fe1 C30 C35 -120.2(5)
C28 Fe1 C30 C35 -156.7(5)
C31 Fe1 C30 C35 123.1(5)
P1 Fe1 C30 C35 -37.2(4)
P2 Fe1 C30 C35 55.8(5)
C29 C30 C31 C27 3.3(5)
C35 C30 C31 C27 171.9(4)
Fe1 C30 C31 C27 -58.4(3)
C29 C30 C31 C36 -167.8(4)
C35 C30 C31 C36 0.7(7)
Fe1 C30 C31 C36 130.4(4)
C29 C30 C31 Fe1 61.8(3)
C35 C30 C31 Fe1 -129.7(4)
C28 C27 C31 C30 -3.4(5)
C32 C27 C31 C30 -176.0(4)
Fe1 C27 C31 C30 58.7(3)
C28 C27 C31 C36 167.9(4)
C32 C27 C31 C36 -4.7(7)
Fe1 C27 C31 C36 -130.0(4)
C28 C27 C31 Fe1 -62.2(3)
C32 C27 C31 Fe1 125.3(4)
N1 Fe1 C31 C30 -148.5(2)
C27 Fe1 C31 C30 -120.3(3)
C29 Fe1 C31 C30 -38.8(2)
C28 Fe1 C31 C30 -81.6(3)
P1 Fe1 C31 C30 31.1(3)
P2 Fe1 C31 C30 122.3(2)
N1 Fe1 C31 C27 -28.2(3)
C30 Fe1 C31 C27 120.3(3)
C29 Fe1 C31 C27 81.5(3)
C28 Fe1 C31 C27 38.6(2)
P1 Fe1 C31 C27 151.4(2)
P2 Fe1 C31 C27 -117.4(2)
N1 Fe1 C31 C36 90.6(4)
C27 Fe1 C31 C36 118.8(5)
C30 Fe1 C31 C36 -120.9(5)
C29 Fe1 C31 C36 -159.7(4)
C28 Fe1 C31 C36 157.5(5)
P1 Fe1 C31 C36 -89.8(4)
P2 Fe1 C31 C36 1.5(4)
